data_2019987
loop_
_publ_author_name
'Wei, Yan'
'Zhang, Lei'
'Wang, Meng-Jie'
'Chen, Si-Chun'
'Wang, Zi-Hao'
'Zhang, Kou-Lin'

_publ_section_title
;
 Synthesis, structure and characterization of two copper(II)
 supramolecular coordination polymers based on a multifunctional ligand
 2-amino-4-sulfobenzoic acid
;
_journal_coeditor_code YF3088
_journal_issue 7
_journal_name_full 'Acta Crystallographica Section C'
_journal_page_first
;
;
_journal_paper_doi 10.1107/S2053229615011432
_journal_volume 71
_journal_year 2015
_chemical_formula_iupac '[Cu (C7 H6 N2 O5 S) (C12 H8 N2)2] (C7 H6 N2 O5 S), H2 O'
_chemical_formula_moiety 'C31 H22 Cu N4 O5 S1 +, C7 H6 N2 O5 S -, H2 O'
_chemical_formula_sum 'C38 H30 Cu N6 O11 S2'
_chemical_formula_weight 874.37
_chemical_name_systematic
;(3-Amino-4-carboxybenzene-1-sulfonato-\k<i>O</i>^1^)bis(1,10-phenanthroline-\k^2^<i>N</i>,<i>N</i>')copper(II)
3-amino-4-carboxybenzene-1-sulfonate monohydrate
;
_space_group_IT_number 14
_symmetry_cell_setting monoclinic
_symmetry_space_group_name_Hall '-P 2ybc'
_symmetry_space_group_name_H-M 'P 1 21/c 1'
_atom_sites_solution_hydrogens geom
_atom_sites_solution_primary direct
_atom_sites_solution_secondary difmap
_audit_creation_method SHELXL-97
_cell_angle_alpha 90.00
_cell_angle_beta 99.806(5)
_cell_angle_gamma 90.00
_cell_formula_units_Z 4
_cell_length_a 11.7178(14)
_cell_length_b 8.2765(9)
_cell_length_c 37.404(4)
_cell_measurement_reflns_used 9881
_cell_measurement_temperature 296(2)
_cell_measurement_theta_max 26.8945
_cell_measurement_theta_min 2.5193
_cell_volume 3574.5(7)
_computing_cell_refinement
;
SAINT (Bruker, 2003)
;
_computing_data_collection
;
APEX2 (Bruker, 2005)
;
_computing_data_reduction
;
SAINT (Bruker, 2003)
;
_computing_molecular_graphics
;
DIAMOND (Brandenburg, 1999)
;
_computing_publication_material
;
publCIF (Westrip, 2010)
;
_computing_structure_refinement
;
SHELXL97 (Sheldrick, 2008)
;
_computing_structure_solution
;
SHELXS97 (Sheldrick, 2008)
;
_diffrn_ambient_temperature 296(2)
_diffrn_measured_fraction_theta_full 0.995
_diffrn_measured_fraction_theta_max 0.995
_diffrn_measurement_device_type 'Bruker APEXII CCD area-detector'
_diffrn_measurement_method 'phi and omega scans'
_diffrn_radiation_monochromator graphite
_diffrn_radiation_source 'fine-focus sealed tube'
_diffrn_radiation_type MoK\a
_diffrn_radiation_wavelength 0.71073
_diffrn_reflns_av_R_equivalents 0.0479
_diffrn_reflns_av_sigmaI/netI 0.0350
_diffrn_reflns_limit_h_max 15
_diffrn_reflns_limit_h_min -15
_diffrn_reflns_limit_k_max 10
_diffrn_reflns_limit_k_min -10
_diffrn_reflns_limit_l_max 48
_diffrn_reflns_limit_l_min -48
_diffrn_reflns_number 52816
_diffrn_reflns_theta_full 27.54
_diffrn_reflns_theta_max 27.54
_diffrn_reflns_theta_min 1.92
_exptl_absorpt_coefficient_mu 0.803
_exptl_absorpt_correction_T_max 0.887
_exptl_absorpt_correction_T_min 0.825
_exptl_absorpt_correction_type empirical
_exptl_absorpt_process_details
;
(SADABS; Bruker, 2003)
;
_exptl_crystal_colour green
_exptl_crystal_density_diffrn 1.625
_exptl_crystal_density_method 'not measured'
_exptl_crystal_description massive
_exptl_crystal_F_000 1796
_exptl_crystal_size_max 0.25
_exptl_crystal_size_mid 0.2
_exptl_crystal_size_min 0.15
_refine_diff_density_max 0.661
_refine_diff_density_min -0.456
_refine_ls_extinction_method none
_refine_ls_goodness_of_fit_ref 1.024
_refine_ls_hydrogen_treatment constr
_refine_ls_matrix_type full
_refine_ls_number_parameters 527
_refine_ls_number_reflns 8212
_refine_ls_number_restraints 10
_refine_ls_restrained_S_all 1.028
_refine_ls_R_factor_all 0.0668
_refine_ls_R_factor_gt 0.0428
_refine_ls_shift/su_max 0.001
_refine_ls_shift/su_mean 0.000
_refine_ls_structure_factor_coef Fsqd
_refine_ls_weighting_details 'calc w=1/[\s^2^(Fo^2^)+(0.0505P)^2^+2.1869P] where P=(Fo^2^+2Fc^2^)/3'
_refine_ls_weighting_scheme calc
_refine_ls_wR_factor_gt 0.0994
_refine_ls_wR_factor_ref 0.1093
_reflns_number_gt 6137
_reflns_number_total 8212
_reflns_threshold_expression I>2sigma(I)
_cod_data_source_file yf3088sup1.cif
_cod_data_source_block zl9
_cod_original_sg_symbol_Hall -P2ybc
_cod_original_sg_symbol_H-M 'P 21/c'
_cod_database_code 2019987
_cod_database_fobs_code 2019987

loop_
_symmetry_equiv_pos_as_xyz
'x, y, z'
'-x, y+1/2, -z+1/2'
'-x, -y, -z'
'x, -y-1/2, z-1/2'

loop_
_atom_site_type_symbol
_atom_site_label
_atom_site_fract_x
_atom_site_fract_y
_atom_site_fract_z
_atom_site_U_iso_or_equiv
_atom_site_adp_type
_atom_site_calc_flag
_atom_site_refinement_flags
_atom_site_occupancy
_atom_site_symmetry_multiplicity
C C1 -0.1607(2) 0.7348(4) 0.90577(8) 0.0499(7) Uani d . 1 1
H H1 -0.1299 0.6893 0.9281 0.060 Uiso calc R 1 1
C C2 -0.2534(3) 0.8428(4) 0.90396(11) 0.0669(10) Uani d . 1 1
H H2 -0.2825 0.8697 0.9248 0.080 Uiso calc R 1 1
C C3 -0.3006(3) 0.9083(4) 0.87138(12) 0.0699(10) Uani d . 1 1
H H3 -0.3615 0.9813 0.8700 0.084 Uiso calc R 1 1
C C4 -0.2579(2) 0.8659(3) 0.84020(9) 0.0555(8) Uani d . 1 1
C C5 -0.1637(2) 0.7599(3) 0.84444(7) 0.0399(6) Uani d . 1 1
C C6 -0.1142(2) 0.7141(3) 0.81373(6) 0.0393(6) Uani d . 1 1
C C7 -0.1639(3) 0.7655(3) 0.77846(8) 0.0540(8) Uani d . 1 1
C C8 -0.2604(3) 0.8717(4) 0.77519(11) 0.0749(11) Uani d . 1 1
H H8 -0.2939 0.9084 0.7523 0.090 Uiso calc R 1 1
C C9 -0.3041(3) 0.9202(4) 0.80387(12) 0.0740(11) Uani d . 1 1
H H9 -0.3665 0.9913 0.8005 0.089 Uiso calc R 1 1
C C10 -0.1135(3) 0.7049(4) 0.74997(7) 0.0652(10) Uani d . 1 1
H H10 -0.1450 0.7326 0.7262 0.078 Uiso calc R 1 1
C C11 -0.0206(3) 0.6073(4) 0.75614(7) 0.0646(9) Uani d . 1 1
H H11 0.0125 0.5681 0.7370 0.078 Uiso calc R 1 1
C C12 0.0249(3) 0.5665(4) 0.79152(7) 0.0566(8) Uani d . 1 1
H H12 0.0898 0.5002 0.7958 0.068 Uiso calc R 1 1
C C13 0.2414(2) 0.7559(3) 0.85428(7) 0.0474(6) Uani d . 1 1
H H13 0.2015 0.7727 0.8309 0.057 Uiso calc R 1 1
C C14 0.3508(3) 0.8207(4) 0.86379(8) 0.0552(7) Uani d . 1 1
H H14 0.3835 0.8794 0.8469 0.066 Uiso calc R 1 1
C C15 0.4107(2) 0.7989(4) 0.89785(8) 0.0542(7) Uani d . 1 1
H H15 0.4844 0.8429 0.9044 0.065 Uiso calc R 1 1
C C16 0.3610(2) 0.7094(3) 0.92323(7) 0.0418(6) Uani d . 1 1
C C17 0.2496(2) 0.6489(3) 0.91134(6) 0.0348(5) Uani d . 1 1
C C18 0.1926(2) 0.5594(3) 0.93577(6) 0.0331(5) Uani d . 1 1
C C19 0.2489(2) 0.5292(3) 0.97122(6) 0.0380(6) Uani d . 1 1
C C20 0.3622(2) 0.5941(4) 0.98251(7) 0.0482(7) Uani d . 1 1
H H20 0.3998 0.5772 1.0062 0.058 Uiso calc R 1 1
C C21 0.4151(2) 0.6785(4) 0.95976(8) 0.0516(7) Uani d . 1 1
H H21 0.4892 0.7184 0.9679 0.062 Uiso calc R 1 1
C C22 0.1885(2) 0.4350(3) 0.99327(7) 0.0453(6) Uani d . 1 1
H H22 0.2219 0.4123 1.0171 0.054 Uiso calc R 1 1
C C23 0.0813(2) 0.3776(3) 0.97963(7) 0.0452(6) Uani d . 1 1
H H23 0.0417 0.3139 0.9940 0.054 Uiso calc R 1 1
C C24 0.0306(2) 0.4147(3) 0.94395(6) 0.0410(6) Uani d . 1 1
H H24 -0.0429 0.3748 0.9349 0.049 Uiso calc R 1 1
C C25 0.21565(19) 0.0117(3) 0.96723(6) 0.0306(5) Uani d . 1 1
C C26 0.28963(18) 0.0983(3) 0.94803(6) 0.0312(5) Uani d . 1 1
C C27 0.24465(19) 0.1496(3) 0.91263(6) 0.0327(5) Uani d . 1 1
H H27 0.2918 0.2070 0.8995 0.039 Uiso calc R 1 1
C C28 0.13309(19) 0.1165(3) 0.89722(6) 0.0320(5) Uani d . 1 1
C C29 0.0589(2) 0.0316(3) 0.91592(6) 0.0386(6) Uani d . 1 1
H H29 -0.0173 0.0106 0.9053 0.046 Uiso calc R 1 1
C C30 0.1013(2) -0.0202(3) 0.95046(6) 0.0372(5) Uani d . 1 1
H H30 0.0530 -0.0779 0.9631 0.045 Uiso calc R 1 1
C C31 0.2570(2) -0.0429(3) 1.00470(6) 0.0362(5) Uani d . 1 1
C C32 0.6343(2) 0.4615(3) 0.78522(6) 0.0342(5) Uani d . 1 1
C C33 0.71962(19) 0.3591(3) 0.80419(6) 0.0349(5) Uani d U 1 1
C C34 0.72128(19) 0.3344(3) 0.84147(6) 0.0358(5) Uani d . 1 1
H H34 0.7764 0.2661 0.8544 0.043 Uiso calc R 1 1
C C35 0.64237(19) 0.4101(3) 0.85886(6) 0.0319(5) Uani d . 1 1
C C36 0.5600(2) 0.5137(3) 0.84060(6) 0.0404(6) Uani d . 1 1
H H36 0.5078 0.5659 0.8528 0.048 Uiso calc R 1 1
C C37 0.5565(2) 0.5386(3) 0.80387(7) 0.0403(6) Uani d . 1 1
H H37 0.5011 0.6080 0.7914 0.048 Uiso calc R 1 1
C C38 0.6296(2) 0.4897(3) 0.74595(7) 0.0420(6) Uani d . 1 1
Cu Cu1 0.03046(3) 0.56098(4) 0.871179(7) 0.03951(10) Uani d . 1 1
N N1 -0.11532(16) 0.6948(3) 0.87692(5) 0.0385(5) Uani d . 1 1
N N2 -0.02020(19) 0.6180(3) 0.81970(5) 0.0412(5) Uani d . 1 1
N N3 0.19067(17) 0.6703(2) 0.87720(5) 0.0377(5) Uani d . 1 1
N N4 0.08425(17) 0.5048(3) 0.92277(5) 0.0359(4) Uani d . 1 1
N N5 0.40098(17) 0.1339(3) 0.96161(6) 0.0492(6) Uani d . 1 1
H H5A 0.4423 0.1866 0.9487 0.059 Uiso calc R 1 1
H H5B 0.4306 0.1039 0.9832 0.059 Uiso calc R 1 1
N N6 0.8009(2) 0.2846(3) 0.78815(6) 0.0600(7) Uani d U 1 1
H H6A 0.8521 0.2238 0.8008 0.072 Uiso calc R 1 1
H H6B 0.8013 0.2983 0.7654 0.072 Uiso calc R 1 1
O O1 -0.00372(14) 0.3183(2) 0.85908(4) 0.0420(4) Uani d . 1 1
O O2 0.17531(16) 0.2594(3) 0.83907(5) 0.0557(5) Uani d . 1 1
O O3 0.01945(19) 0.0602(2) 0.83264(5) 0.0588(5) Uani d . 1 1
O O4 0.35162(15) -0.0101(3) 1.02202(5) 0.0514(5) Uani d . 1 1
O O5 0.18111(15) -0.1323(3) 1.01846(5) 0.0514(5) Uani d . 1 1
H H5 0.2119 -0.1693 1.0381 0.077 Uiso calc R 1 1
O O6 0.53864(16) 0.2549(3) 0.90272(5) 0.0599(6) Uani d . 1 1
O O7 0.6247(2) 0.5106(3) 0.92356(5) 0.0691(6) Uani d . 1 1
O O8 0.74524(15) 0.2787(3) 0.91882(5) 0.0567(5) Uani d . 1 1
O O9 0.6873(2) 0.4156(3) 0.72731(5) 0.0688(6) Uani d . 1 1
O O10 0.55839(17) 0.6071(3) 0.73244(5) 0.0531(5) Uani d . 1 1
H H10A 0.5689 0.6288 0.7119 0.080 Uiso calc R 1 1
O O1W 0.40628(18) 0.1781(3) 0.83336(5) 0.0614(6) Uani d D 1 1
H H1WB 0.4440 0.2188 0.8516 0.090(13) Uiso d RD 1 1
H H1WA 0.3330 0.2050 0.8377 0.098(13) Uiso d RD 1 1
S S1 0.07821(5) 0.19073(8) 0.853224(15) 0.03664(15) Uani d . 1 1
S S2 0.63718(5) 0.36177(8) 0.905053(15) 0.03748(15) Uani d . 1 1

loop_
_atom_site_aniso_label
_atom_site_aniso_U_11
_atom_site_aniso_U_22
_atom_site_aniso_U_33
_atom_site_aniso_U_12
_atom_site_aniso_U_13
_atom_site_aniso_U_23
C1 0.0459(15) 0.0545(17) 0.0518(16) -0.0118(13) 0.0156(12) -0.0132(13)
C2 0.0568(19) 0.057(2) 0.096(3) -0.0108(16) 0.0413(19) -0.0264(19)
C3 0.0443(17) 0.0437(18) 0.126(3) 0.0001(14) 0.026(2) -0.001(2)
C4 0.0359(14) 0.0391(15) 0.090(2) -0.0042(12) 0.0073(14) 0.0046(15)
C5 0.0348(12) 0.0313(13) 0.0503(15) -0.0074(10) -0.0024(11) -0.0001(11)
C6 0.0468(14) 0.0309(12) 0.0354(13) -0.0101(11) -0.0066(11) 0.0052(10)
C7 0.0608(17) 0.0405(15) 0.0519(17) -0.0184(13) -0.0154(14) 0.0183(13)
C8 0.066(2) 0.065(2) 0.080(3) -0.0143(18) -0.0271(19) 0.032(2)
C9 0.0441(17) 0.0499(19) 0.118(3) 0.0014(14) -0.0156(19) 0.029(2)
C10 0.105(3) 0.0579(19) 0.0252(14) -0.0314(19) -0.0090(15) 0.0113(13)
C11 0.112(3) 0.0566(19) 0.0251(14) -0.008(2) 0.0110(16) 0.0040(13)
C12 0.091(2) 0.0520(17) 0.0293(13) 0.0077(16) 0.0161(14) 0.0033(12)
C13 0.0567(16) 0.0494(16) 0.0400(14) 0.0072(13) 0.0195(12) 0.0072(12)
C14 0.0612(18) 0.0520(17) 0.0601(19) -0.0001(14) 0.0321(15) 0.0072(14)
C15 0.0455(15) 0.0560(17) 0.066(2) -0.0050(13) 0.0225(14) -0.0082(15)
C16 0.0391(13) 0.0437(14) 0.0443(14) 0.0012(11) 0.0120(11) -0.0084(12)
C17 0.0389(12) 0.0345(13) 0.0321(12) 0.0055(10) 0.0095(10) -0.0038(10)
C18 0.0383(12) 0.0341(12) 0.0267(11) 0.0047(10) 0.0052(9) -0.0040(10)
C19 0.0448(13) 0.0414(14) 0.0273(12) 0.0093(11) 0.0047(10) -0.0045(10)
C20 0.0435(14) 0.0635(18) 0.0343(14) 0.0085(13) -0.0026(11) -0.0078(13)
C21 0.0382(14) 0.0652(19) 0.0493(16) -0.0006(13) 0.0018(12) -0.0166(14)
C22 0.0595(17) 0.0519(16) 0.0240(12) 0.0101(13) 0.0055(11) 0.0013(11)
C23 0.0583(16) 0.0501(15) 0.0302(13) 0.0011(13) 0.0159(12) 0.0032(11)
C24 0.0445(14) 0.0481(15) 0.0311(12) -0.0046(12) 0.0087(10) -0.0020(11)
C25 0.0341(11) 0.0342(12) 0.0229(11) 0.0068(10) 0.0030(9) 0.0038(9)
C26 0.0291(11) 0.0383(13) 0.0258(11) 0.0044(9) 0.0035(9) 0.0017(9)
C27 0.0330(12) 0.0405(13) 0.0253(11) 0.0022(10) 0.0073(9) 0.0053(10)
C28 0.0362(12) 0.0340(12) 0.0245(11) 0.0028(10) 0.0016(9) 0.0025(9)
C29 0.0329(12) 0.0451(14) 0.0347(13) -0.0053(11) -0.0034(10) 0.0058(11)
C30 0.0368(12) 0.0409(14) 0.0331(12) -0.0044(11) 0.0037(10) 0.0086(10)
C31 0.0378(13) 0.0443(14) 0.0271(11) 0.0058(11) 0.0068(10) 0.0050(10)
C32 0.0388(12) 0.0371(13) 0.0252(11) -0.0092(10) 0.0015(9) 0.0025(10)
C33 0.0331(12) 0.0409(13) 0.0303(12) -0.0056(10) 0.0045(9) 0.0017(10)
C34 0.0324(12) 0.0444(14) 0.0294(12) -0.0021(10) 0.0023(9) 0.0100(10)
C35 0.0349(12) 0.0366(13) 0.0233(11) -0.0082(10) 0.0028(9) 0.0037(9)
C36 0.0477(14) 0.0409(14) 0.0336(13) 0.0042(11) 0.0102(11) 0.0032(11)
C37 0.0445(14) 0.0412(15) 0.0333(13) 0.0012(11) 0.0007(10) 0.0073(11)
C38 0.0437(14) 0.0515(16) 0.0285(12) -0.0087(12) -0.0002(11) 0.0037(12)
Cu1 0.04311(18) 0.0542(2) 0.02061(15) 0.00513(14) 0.00367(12) 0.00409(13)
N1 0.0362(10) 0.0426(12) 0.0371(11) -0.0058(9) 0.0076(9) -0.0072(9)
N2 0.0578(13) 0.0398(11) 0.0246(10) 0.0027(10) 0.0033(9) 0.0031(9)
N3 0.0440(11) 0.0402(11) 0.0298(10) 0.0045(9) 0.0092(9) 0.0033(9)
N4 0.0385(11) 0.0465(12) 0.0222(9) -0.0008(9) 0.0039(8) -0.0001(9)
N5 0.0314(11) 0.0784(17) 0.0351(11) -0.0063(11) -0.0018(9) 0.0149(11)
N6 0.0578(14) 0.0846(19) 0.0399(13) 0.0161(14) 0.0147(11) 0.0110(13)
O1 0.0413(9) 0.0471(10) 0.0346(9) 0.0051(8) -0.0024(7) 0.0062(8)
O2 0.0495(11) 0.0855(15) 0.0327(10) 0.0056(10) 0.0091(8) 0.0190(10)
O3 0.0849(14) 0.0521(12) 0.0318(10) -0.0050(10) -0.0119(9) -0.0044(9)
O4 0.0422(10) 0.0790(14) 0.0297(9) -0.0033(10) -0.0033(8) 0.0132(9)
O5 0.0475(10) 0.0744(13) 0.0304(9) -0.0044(10) 0.0010(8) 0.0218(9)
O6 0.0489(11) 0.0942(16) 0.0362(10) -0.0267(11) 0.0061(8) 0.0155(10)
O7 0.1083(18) 0.0675(14) 0.0323(10) 0.0017(13) 0.0145(11) -0.0055(10)
O8 0.0478(10) 0.0874(15) 0.0348(10) 0.0050(10) 0.0069(8) 0.0269(10)
O9 0.0830(15) 0.0944(17) 0.0296(10) 0.0211(13) 0.0112(10) 0.0043(10)
O10 0.0569(11) 0.0682(13) 0.0318(9) 0.0012(10) 0.0007(8) 0.0163(9)
O1W 0.0588(12) 0.0852(16) 0.0415(11) -0.0202(11) 0.0129(9) -0.0246(11)
S1 0.0407(3) 0.0453(4) 0.0215(3) 0.0019(3) -0.0015(2) 0.0044(2)
S2 0.0386(3) 0.0510(4) 0.0225(3) -0.0065(3) 0.0043(2) 0.0059(3)

loop_
_atom_type_symbol
_atom_type_description
_atom_type_scat_dispersion_real
_atom_type_scat_dispersion_imag
_atom_type_scat_source
C C 0.0033 0.0016 'International Tables Vol C Tables 4.2.6.8 and 6.1.1.4'
H H 0.0000 0.0000 'International Tables Vol C Tables 4.2.6.8 and 6.1.1.4'
Cu Cu 0.3201 1.2651 'International Tables Vol C Tables 4.2.6.8 and 6.1.1.4'
N N 0.0061 0.0033 'International Tables Vol C Tables 4.2.6.8 and 6.1.1.4'
O O 0.0106 0.0060 'International Tables Vol C Tables 4.2.6.8 and 6.1.1.4'
S S 0.1246 0.1234 'International Tables Vol C Tables 4.2.6.8 and 6.1.1.4'

loop_
_geom_angle_atom_site_label_1
_geom_angle_atom_site_label_2
_geom_angle_atom_site_label_3
_geom_angle
_geom_angle_publ_flag
N1 C1 C2 122.4(3) ?
N1 C1 H1 118.8 ?
C2 C1 H1 118.8 ?
C3 C2 C1 119.4(3) ?
C3 C2 H2 120.3 ?
C1 C2 H2 120.3 ?
C2 C3 C4 120.1(3) ?
C2 C3 H3 120.0 ?
C4 C3 H3 120.0 ?
C3 C4 C5 117.0(3) ?
C3 C4 C9 125.4(3) ?
C5 C4 C9 117.6(3) ?
N1 C5 C4 123.4(3) ?
N1 C5 C6 116.8(2) ?
C4 C5 C6 119.9(3) ?
N2 C6 C7 121.9(3) ?
N2 C6 C5 117.2(2) ?
C7 C6 C5 120.9(3) ?
C10 C7 C6 116.3(3) ?
C10 C7 C8 126.2(3) ?
C6 C7 C8 117.5(3) ?
C9 C8 C7 121.9(3) ?
C9 C8 H8 119.1 ?
C7 C8 H8 119.1 ?
C8 C9 C4 122.1(3) ?
C8 C9 H9 118.9 ?
C4 C9 H9 118.9 ?
C11 C10 C7 121.4(3) ?
C11 C10 H10 119.3 ?
C7 C10 H10 119.3 ?
C10 C11 C12 118.7(3) ?
C10 C11 H11 120.6 ?
C12 C11 H11 120.6 ?
N2 C12 C11 122.8(3) ?
N2 C12 H12 118.6 ?
C11 C12 H12 118.6 ?
N3 C13 C14 122.7(3) ?
N3 C13 H13 118.7 ?
C14 C13 H13 118.7 ?
C15 C14 C13 120.0(3) ?
C15 C14 H14 120.0 ?
C13 C14 H14 120.0 ?
C14 C15 C16 119.7(3) ?
C14 C15 H15 120.1 ?
C16 C15 H15 120.1 ?
C17 C16 C15 116.5(2) ?
C17 C16 C21 118.6(2) ?
C15 C16 C21 124.9(3) ?
N3 C17 C16 123.4(2) ?
N3 C17 C18 116.9(2) ?
C16 C17 C18 119.7(2) ?
N4 C18 C19 122.8(2) ?
N4 C18 C17 117.0(2) ?
C19 C18 C17 120.2(2) ?
C18 C19 C22 116.8(2) ?
C18 C19 C20 118.5(2) ?
C22 C19 C20 124.7(2) ?
C21 C20 C19 121.2(2) ?
C21 C20 H20 119.4 ?
C19 C20 H20 119.4 ?
C20 C21 C16 121.7(3) ?
C20 C21 H21 119.1 ?
C16 C21 H21 119.1 ?
C23 C22 C19 119.9(2) ?
C23 C22 H22 120.1 ?
C19 C22 H22 120.1 ?
C22 C23 C24 119.8(2) ?
C22 C23 H23 120.1 ?
C24 C23 H23 120.1 ?
N4 C24 C23 121.8(2) ?
N4 C24 H24 119.1 ?
C23 C24 H24 119.1 ?
C30 C25 C26 119.3(2) ?
C30 C25 C31 120.1(2) ?
C26 C25 C31 120.6(2) ?
N5 C26 C27 118.2(2) ?
N5 C26 C25 123.9(2) ?
C27 C26 C25 117.9(2) ?
C28 C27 C26 121.1(2) ?
C28 C27 H27 119.4 ?
C26 C27 H27 119.4 ?
C27 C28 C29 121.6(2) ?
C27 C28 S1 119.56(17) ?
C29 C28 S1 118.81(17) ?
C30 C29 C28 118.2(2) ?
C30 C29 H29 120.9 ?
C28 C29 H29 120.9 ?
C29 C30 C25 121.8(2) ?
C29 C30 H30 119.1 ?
C25 C30 H30 119.1 ?
O4 C31 O5 121.9(2) ?
O4 C31 C25 124.1(2) ?
O5 C31 C25 114.0(2) ?
C37 C32 C33 119.5(2) ?
C37 C32 C38 120.5(2) ?
C33 C32 C38 120.0(2) ?
N6 C33 C34 118.7(2) ?
N6 C33 C32 122.9(2) ?
C34 C33 C32 118.4(2) ?
C35 C34 C33 120.5(2) ?
C35 C34 H34 119.7 ?
C33 C34 H34 119.7 ?
C34 C35 C36 121.4(2) ?
C34 C35 S2 119.63(17) ?
C36 C35 S2 118.80(18) ?
C35 C36 C37 119.0(2) ?
C35 C36 H36 120.5 ?
C37 C36 H36 120.5 ?
C36 C37 C32 121.1(2) ?
C36 C37 H37 119.4 ?
C32 C37 H37 119.4 ?
O9 C38 O10 121.8(2) ?
O9 C38 C32 124.0(2) ?
O10 C38 C32 114.2(2) ?
N2 Cu1 N4 178.95(9) y
N2 Cu1 N3 96.81(9) y
N4 Cu1 N3 82.18(8) y
N2 Cu1 N1 81.80(8) y
N4 Cu1 N1 98.94(8) y
N2 Cu1 O1 90.22(8) y
N4 Cu1 O1 90.15(8) y
N3 Cu1 O1 125.80(7) y
N1 Cu1 O1 113.92(7) y
N3 Cu1 N1 120.28(8) y
C1 N1 C5 117.7(2) ?
C1 N1 Cu1 132.00(19) ?
C5 N1 Cu1 110.07(16) ?
C12 N2 C6 118.9(2) ?
C12 N2 Cu1 127.17(19) ?
C6 N2 Cu1 113.89(16) ?
C13 N3 C17 117.8(2) ?
C13 N3 Cu1 131.52(19) ?
C17 N3 Cu1 110.68(15) ?
C24 N4 C18 119.0(2) ?
C24 N4 Cu1 127.68(17) ?
C18 N4 Cu1 113.20(15) ?
C26 N5 H5A 120.0 ?
C26 N5 H5B 120.0 ?
H5A N5 H5B 120.0 ?
C33 N6 H6A 120.0 ?
C33 N6 H6B 120.0 ?
H6A N6 H6B 120.0 ?
S1 O1 Cu1 128.28(10) ?
C31 O5 H5 109.5 ?
C38 O10 H10A 109.5 ?
H1WB O1W H1WA 97.9 ?
O3 S1 O2 115.74(13) ?
O3 S1 O1 110.84(12) ?
O2 S1 O1 110.26(12) ?
O3 S1 C28 107.61(11) ?
O2 S1 C28 106.97(11) ?
O1 S1 C28 104.71(10) ?
O7 S2 O6 114.16(14) ?
O7 S2 O8 112.90(13) ?
O6 S2 O8 111.74(13) ?
O7 S2 C35 107.36(12) ?
O6 S2 C35 103.72(10) ?
O8 S2 C35 106.09(11) ?

loop_
_geom_bond_atom_site_label_1
_geom_bond_atom_site_label_2
_geom_bond_distance
_geom_bond_publ_flag
C1 N1 1.324(3) ?
C1 C2 1.399(4) ?
C1 H1 0.9300 ?
C2 C3 1.362(5) ?
C2 H2 0.9300 ?
C3 C4 1.390(5) ?
C3 H3 0.9300 ?
C4 C5 1.398(4) ?
C4 C9 1.446(5) ?
C5 N1 1.361(3) ?
C5 C6 1.423(4) ?
C6 N2 1.346(3) ?
C6 C7 1.414(3) ?
C7 C10 1.396(5) ?
C7 C8 1.422(5) ?
C8 C9 1.327(5) ?
C8 H8 0.9300 ?
C9 H9 0.9300 ?
C10 C11 1.344(5) ?
C10 H10 0.9300 ?
C11 C12 1.382(4) ?
C11 H11 0.9300 ?
C12 N2 1.327(3) ?
C12 H12 0.9300 ?
C13 N3 1.327(3) ?
C13 C14 1.380(4) ?
C13 H13 0.9300 ?
C14 C15 1.358(4) ?
C14 H14 0.9300 ?
C15 C16 1.406(4) ?
C15 H15 0.9300 ?
C16 C17 1.399(3) ?
C16 C21 1.428(4) ?
C17 N3 1.356(3) ?
C17 C18 1.427(3) ?
C18 N4 1.357(3) ?
C18 C19 1.399(3) ?
C19 C22 1.409(4) ?
C19 C20 1.428(4) ?
C20 C21 1.333(4) ?
C20 H20 0.9300 ?
C21 H21 0.9300 ?
C22 C23 1.359(4) ?
C22 H22 0.9300 ?
C23 C24 1.399(3) ?
C23 H23 0.9300 ?
C24 N4 1.323(3) ?
C24 H24 0.9300 ?
C25 C30 1.404(3) ?
C25 C26 1.412(3) ?
C25 C31 1.474(3) ?
C26 N5 1.350(3) ?
C26 C27 1.405(3) ?
C27 C28 1.364(3) ?
C27 H27 0.9300 ?
C28 C29 1.395(3) ?
C28 S1 1.772(2) ?
C29 C30 1.371(3) ?
C29 H29 0.9300 ?
C30 H30 0.9300 ?
C31 O4 1.216(3) ?
C31 O5 1.327(3) ?
C32 C37 1.394(3) ?
C32 C33 1.407(3) ?
C32 C38 1.479(3) ?
C33 N6 1.357(3) ?
C33 C34 1.407(3) ?
C34 C35 1.370(3) ?
C34 H34 0.9300 ?
C35 C36 1.382(3) ?
C35 S2 1.784(2) ?
C36 C37 1.383(3) ?
C36 H36 0.9300 ?
C37 H37 0.9300 ?
C38 O9 1.217(3) ?
C38 O10 1.323(3) ?
Cu1 N2 1.9731(19) y
Cu1 N4 1.9806(18) y
Cu1 N3 2.062(2) y
Cu1 N1 2.077(2) y
Cu1 O1 2.0824(18) y
N5 H5A 0.8600 ?
N5 H5B 0.8600 ?
N6 H6A 0.8600 ?
N6 H6B 0.8600 ?
O1 S1 1.4686(18) ?
O2 S1 1.4501(19) ?
O3 S1 1.4332(19) ?
O5 H5 0.8200 ?
O6 S2 1.4450(19) ?
O7 S2 1.432(2) ?
O8 S2 1.4558(19) ?
O10 H10A 0.8200 ?
O1W H1WB 0.8209 ?
O1W H1WA 0.9278 ?

loop_
_geom_hbond_atom_site_label_D
_geom_hbond_atom_site_label_H
_geom_hbond_atom_site_label_A
_geom_hbond_site_symmetry_A
_geom_hbond_distance_DH
_geom_hbond_distance_HA
_geom_hbond_distance_DA
_geom_hbond_angle_DHA
N5 H5A O6 . 0.86 2.28 3.109(3) 161.5
N5 H5B O4 . 0.86 2.08 2.703(3) 129.2
N6 H6A O1 1_655 0.86 2.64 3.207(3) 124.6
N6 H6A O3 1_655 0.86 2.51 3.365(3) 172.6
N6 H6B O9 . 0.86 2.03 2.664(3) 130.2
O5 H5 O8 3_657 0.82 1.84 2.651(2) 168.3
O10 H10A O1W 2_656 0.82 1.81 2.631(3) 179.3
O1W H1WB O6 . 0.82 2.06 2.858(3) 163.8
O1W H1WA O2 . 0.93 1.91 2.832(3) 171.4

loop_
_geom_torsion_atom_site_label_1
_geom_torsion_atom_site_label_2
_geom_torsion_atom_site_label_3
_geom_torsion_atom_site_label_4
_geom_torsion
N1 C1 C2 C3 1.0(4)
C1 C2 C3 C4 0.9(5)
C2 C3 C4 C5 -2.2(4)
C2 C3 C4 C9 176.7(3)
C3 C4 C5 N1 1.8(4)
C9 C4 C5 N1 -177.2(2)
C3 C4 C5 C6 -178.7(2)
C9 C4 C5 C6 2.3(4)
N1 C5 C6 N2 -3.6(3)
C4 C5 C6 N2 176.9(2)
N1 C5 C6 C7 175.1(2)
C4 C5 C6 C7 -4.4(4)
N2 C6 C7 C10 2.9(4)
C5 C6 C7 C10 -175.7(2)
N2 C6 C7 C8 -177.7(2)
C5 C6 C7 C8 3.6(4)
C10 C7 C8 C9 178.4(3)
C6 C7 C8 C9 -0.9(5)
C7 C8 C9 C4 -1.2(5)
C3 C4 C9 C8 -178.4(3)
C5 C4 C9 C8 0.4(5)
C6 C7 C10 C11 -2.1(4)
C8 C7 C10 C11 178.6(3)
C7 C10 C11 C12 0.3(5)
C10 C11 C12 N2 0.8(5)
N3 C13 C14 C15 -0.4(4)
C13 C14 C15 C16 0.3(4)
C14 C15 C16 C17 -0.7(4)
C14 C15 C16 C21 -179.8(3)
C15 C16 C17 N3 1.1(4)
C21 C16 C17 N3 -179.6(2)
C15 C16 C17 C18 -178.8(2)
C21 C16 C17 C18 0.4(4)
N3 C17 C18 N4 -0.5(3)
C16 C17 C18 N4 179.5(2)
N3 C17 C18 C19 178.6(2)
C16 C17 C18 C19 -1.4(3)
N4 C18 C19 C22 1.2(3)
C17 C18 C19 C22 -177.8(2)
N4 C18 C19 C20 -179.0(2)
C17 C18 C19 C20 2.0(3)
C18 C19 C20 C21 -1.6(4)
C22 C19 C20 C21 178.1(3)
C19 C20 C21 C16 0.6(4)
C17 C16 C21 C20 0.0(4)
C15 C16 C21 C20 179.2(3)
C18 C19 C22 C23 0.5(4)
C20 C19 C22 C23 -179.3(2)
C19 C22 C23 C24 -1.1(4)
C22 C23 C24 N4 0.1(4)
C30 C25 C26 N5 -179.5(2)
C31 C25 C26 N5 1.5(4)
C30 C25 C26 C27 0.1(3)
C31 C25 C26 C27 -178.9(2)
N5 C26 C27 C28 179.5(2)
C25 C26 C27 C28 -0.1(3)
C26 C27 C28 C29 0.4(4)
C26 C27 C28 S1 177.37(18)
C27 C28 C29 C30 -0.7(4)
S1 C28 C29 C30 -177.68(19)
C28 C29 C30 C25 0.7(4)
C26 C25 C30 C29 -0.5(4)
C31 C25 C30 C29 178.6(2)
C30 C25 C31 O4 -174.4(2)
C26 C25 C31 O4 4.6(4)
C30 C25 C31 O5 5.4(3)
C26 C25 C31 O5 -175.5(2)
C37 C32 C33 N6 -177.5(2)
C38 C32 C33 N6 1.0(4)
C37 C32 C33 C34 1.8(3)
C38 C32 C33 C34 -179.7(2)
N6 C33 C34 C35 178.5(2)
C32 C33 C34 C35 -0.8(4)
C33 C34 C35 C36 -0.7(4)
C33 C34 C35 S2 173.92(18)
C34 C35 C36 C37 1.2(4)
S2 C35 C36 C37 -173.51(19)
C35 C36 C37 C32 -0.1(4)
C33 C32 C37 C36 -1.3(4)
C38 C32 C37 C36 -179.8(2)
C37 C32 C38 O9 -172.9(3)
C33 C32 C38 O9 8.6(4)
C37 C32 C38 O10 8.8(3)
C33 C32 C38 O10 -169.7(2)
C2 C1 N1 C5 -1.5(4)
C2 C1 N1 Cu1 172.4(2)
C4 C5 N1 C1 0.1(4)
C6 C5 N1 C1 -179.5(2)
C4 C5 N1 Cu1 -175.1(2)
C6 C5 N1 Cu1 5.4(3)
N2 Cu1 N1 C1 -178.5(2)
N4 Cu1 N1 C1 0.7(2)
N3 Cu1 N1 C1 -85.4(2)
O1 Cu1 N1 C1 94.9(2)
N2 Cu1 N1 C5 -4.30(16)
N4 Cu1 N1 C5 174.95(16)
N3 Cu1 N1 C5 88.83(16)
O1 Cu1 N1 C5 -90.88(16)
C11 C12 N2 C6 0.0(4)
C11 C12 N2 Cu1 176.7(2)
C7 C6 N2 C12 -1.9(4)
C5 C6 N2 C12 176.8(2)
C7 C6 N2 Cu1 -179.06(19)
C5 C6 N2 Cu1 -0.4(3)
N4 Cu1 N2 C12 51(5)
N3 Cu1 N2 C12 66.0(3)
N1 Cu1 N2 C12 -174.3(3)
O1 Cu1 N2 C12 -60.2(2)
N4 Cu1 N2 C6 -133(5)
N3 Cu1 N2 C6 -117.17(17)
N1 Cu1 N2 C6 2.55(17)
O1 Cu1 N2 C6 116.70(17)
C14 C13 N3 C17 0.9(4)
C14 C13 N3 Cu1 179.6(2)
C16 C17 N3 C13 -1.2(3)
C18 C17 N3 C13 178.7(2)
C16 C17 N3 Cu1 179.77(19)
C18 C17 N3 Cu1 -0.2(3)
N2 Cu1 N3 C13 2.1(2)
N4 Cu1 N3 C13 -178.2(2)
N1 Cu1 N3 C13 -82.4(2)
O1 Cu1 N3 C13 97.3(2)
N2 Cu1 N3 C17 -179.15(16)
N4 Cu1 N3 C17 0.57(16)
N1 Cu1 N3 C17 96.40(17)
O1 Cu1 N3 C17 -83.93(17)
C23 C24 N4 C18 1.6(4)
C23 C24 N4 Cu1 176.73(19)
C19 C18 N4 C24 -2.3(3)
C17 C18 N4 C24 176.7(2)
C19 C18 N4 Cu1 -178.07(18)
C17 C18 N4 Cu1 0.9(3)
N2 Cu1 N4 C24 -161(5)
N3 Cu1 N4 C24 -176.2(2)
N1 Cu1 N4 C24 64.2(2)
O1 Cu1 N4 C24 -50.0(2)
N2 Cu1 N4 C18 15(5)
N3 Cu1 N4 C18 -0.82(16)
N1 Cu1 N4 C18 -120.40(16)
O1 Cu1 N4 C18 125.34(16)
N2 Cu1 O1 S1 98.77(13)
N4 Cu1 O1 S1 -80.25(13)
N3 Cu1 O1 S1 0.20(17)
N1 Cu1 O1 S1 179.89(12)
Cu1 O1 S1 O3 -158.05(12)
Cu1 O1 S1 O2 -28.56(16)
Cu1 O1 S1 C28 86.18(14)
C27 C28 S1 O3 133.2(2)
C29 C28 S1 O3 -49.7(2)
C27 C28 S1 O2 8.2(2)
C29 C28 S1 O2 -174.7(2)
C27 C28 S1 O1 -108.8(2)
C29 C28 S1 O1 68.3(2)
C34 C35 S2 O7 137.1(2)
C36 C35 S2 O7 -48.1(2)
C34 C35 S2 O6 -101.7(2)
C36 C35 S2 O6 73.1(2)
C34 C35 S2 O8 16.2(2)
C36 C35 S2 O8 -169.1(2)
